data_2224131
loop_
_publ_author_name
'Cong, Fang-Di'
'Yu, Feng-Yang'
'Wei, Zhen'
'Ng, Seik Weng'

_publ_section_title
;
 Bis(2-methyl-1<i>H</i>-imidazole-\k<i>N</i>^3^)silver(I) nitrate
 dihydrate
;
_journal_coeditor_code BT5122
_journal_issue 12
_journal_name_full 'Acta Crystallographica Section E'
_journal_page_first m1535
_journal_paper_doi 10.1107/S1600536809045838
_journal_volume 65
_journal_year 2009
_chemical_formula_iupac '[Ag (C 4 H 6 N2)2] N O3, 2H2 O'
_chemical_formula_moiety 'C8 H12 Ag1 N4 +, N O3 -, 2(H2 O)'
_chemical_formula_sum 'C8 H16 Ag N5 O5'
_chemical_formula_weight 370.13
_chemical_name_systematic
;
Bis(2-methyl-1<i>H</i>-imidazole-\k<i>N</i>^3^)silver(I) nitrate dihydrate
;
_space_group_IT_number 14
_symmetry_cell_setting monoclinic
_symmetry_space_group_name_Hall '-P 2yn'
_symmetry_space_group_name_H-M 'P 1 21/n 1'
_atom_sites_solution_hydrogens geom
_atom_sites_solution_primary direct
_atom_sites_solution_secondary difmap
_audit_creation_method SHELXL-97
_cell_angle_alpha 90.00
_cell_angle_beta 101.6910(10)
_cell_angle_gamma 90.00
_cell_formula_units_Z 4
_cell_length_a 6.8001(4)
_cell_length_b 17.0196(9)
_cell_length_c 12.1453(7)
_cell_measurement_reflns_used 3827
_cell_measurement_temperature 295(2)
_cell_measurement_theta_max 26.1
_cell_measurement_theta_min 2.9
_cell_volume 1376.48(13)
_computing_cell_refinement 'SAINT (Bruker, 2007)'
_computing_data_collection 'APEX2 (Bruker, 2007)'
_computing_data_reduction 'SAINT (Bruker, 2007)'
_computing_molecular_graphics 'X-SEED (Barbour, 2001)'
_computing_publication_material 'publCIF (Westrip, 2009)'
_computing_structure_refinement 'SHELXL97 (Sheldrick, 2008)'
_computing_structure_solution 'SHELXS97 (Sheldrick, 2008)'
_diffrn_ambient_temperature 295(2)
_diffrn_measured_fraction_theta_full 0.999
_diffrn_measured_fraction_theta_max 0.999
_diffrn_measurement_device_type 'Bruker APEX2'
_diffrn_measurement_method '\f and \w'
_diffrn_radiation_monochromator graphite
_diffrn_radiation_source 'fine-focus sealed tube'
_diffrn_radiation_type MoK\a
_diffrn_radiation_wavelength 0.71073
_diffrn_reflns_av_R_equivalents 0.0200
_diffrn_reflns_av_sigmaI/netI 0.0237
_diffrn_reflns_limit_h_max 8
_diffrn_reflns_limit_h_min -4
_diffrn_reflns_limit_k_max 21
_diffrn_reflns_limit_k_min -19
_diffrn_reflns_limit_l_max 14
_diffrn_reflns_limit_l_min -15
_diffrn_reflns_number 7483
_diffrn_reflns_theta_full 26.07
_diffrn_reflns_theta_max 26.07
_diffrn_reflns_theta_min 2.09
_diffrn_standards_decay_% 0
_diffrn_standards_interval_count 0
_diffrn_standards_interval_time 0
_diffrn_standards_number 0
_exptl_absorpt_coefficient_mu 1.489
_exptl_absorpt_correction_T_max 0.7859
_exptl_absorpt_correction_T_min 0.7451
_exptl_absorpt_correction_type multi-scan
_exptl_absorpt_process_details '(SADABS; Sheldrick, 1996)'
_exptl_crystal_colour Colorless
_exptl_crystal_density_diffrn 1.786
_exptl_crystal_density_method 'not measured'
_exptl_crystal_description Block
_exptl_crystal_F_000 744
_exptl_crystal_size_max 0.21
_exptl_crystal_size_mid 0.19
_exptl_crystal_size_min 0.17
_refine_diff_density_max 0.543
_refine_diff_density_min -0.335
_refine_ls_extinction_method none
_refine_ls_goodness_of_fit_ref 0.993
_refine_ls_hydrogen_treatment mixed
_refine_ls_matrix_type full
_refine_ls_number_parameters 198
_refine_ls_number_reflns 2721
_refine_ls_number_restraints 6
_refine_ls_restrained_S_all 0.992
_refine_ls_R_factor_all 0.0363
_refine_ls_R_factor_gt 0.0243
_refine_ls_shift/su_max 0.001
_refine_ls_shift/su_mean 0.001
_refine_ls_structure_factor_coef Fsqd
_refine_ls_weighting_details 'calc w=1/[\s^2^(Fo^2^)+(0.0441P)^2^+0.0379P] where P=(Fo^2^+2Fc^2^)/3'
_refine_ls_weighting_scheme calc
_refine_ls_wR_factor_gt 0.0659
_refine_ls_wR_factor_ref 0.0730
_reflns_number_gt 2083
_reflns_number_total 2721
_reflns_threshold_expression I>2\s(I)
_cod_data_source_file bt5122.cif
_cod_data_source_block I
_cod_depositor_comments
;
The following automatic conversions were performed:
'_symmetry_cell_setting' value 'Monoclinic' changed to 'monoclinic'
according to '/home/saulius/struct/CIF-dictionaries/cif_core.dic'
dictionary named 'cif_core.dic' version 2.4.1 from
2010-06-29.

'_exptl_absorpt_correction_type' value 'Multi-scan' changed
to 'multi-scan' according to
'/home/saulius/struct/CIF-dictionaries/cif_core.dic' dictionary named
'cif_core.dic' version 2.4.1 from 2010-06-29.

Automatic conversion script
Id: cif_fix_enum 1527 2010-12-29 10:47:43Z saulius 

The following automatic conversions were performed:

'_symmetry_cell_setting' value 'Monoclinic' changed to 'monoclinic'
according to /home/saulius/struct/CIF-dictionaries/cif_core.dic
dictionary named 'cif_core.dic' version 2.4.1 from
2010-06-29.

'_exptl_absorpt_correction_type' value 'Multi-scan'
changed to 'multi-scan' according to
/home/saulius/struct/CIF-dictionaries/cif_core.dic dictionary named
'cif_core.dic' version 2.4.1 from 2010-06-29.

Automatic conversion script
Id: cif_fix_values 1715 2011-07-08 13:25:40Z adriana 
;
_cod_original_sg_symbol_H-M 'P 21/n'
_cod_database_code 2224131
_cod_database_fobs_code 2224131

loop_
_symmetry_equiv_pos_as_xyz
'x, y, z'
'-x+1/2, y+1/2, -z+1/2'
'-x, -y, -z'
'x-1/2, -y-1/2, z-1/2'

loop_
_atom_site_type_symbol
_atom_site_label
_atom_site_fract_x
_atom_site_fract_y
_atom_site_fract_z
_atom_site_U_iso_or_equiv
_atom_site_adp_type
_atom_site_calc_flag
_atom_site_refinement_flags
_atom_site_occupancy
_atom_site_disorder_assembly
_atom_site_disorder_group
Ag Ag1 0.63346(3) 0.501978(10) 0.882866(16) 0.02240(9) Uani d . 1 . .
O O1 -0.1909(3) 0.26078(11) 0.44924(15) 0.0315(5) Uani d . 1 . .
O O2 -0.0592(3) 0.30353(12) 0.61645(17) 0.0404(5) Uani d . 1 . .
O O3 -0.2399(3) 0.19831(13) 0.59642(18) 0.0458(6) Uani d . 1 . .
O O1w 0.1172(3) 0.35094(12) 0.38606(16) 0.0266(4) Uani d D 1 . .
O O2w 0.3941(3) 0.24560(11) 0.34310(17) 0.0292(4) Uani d D 1 . .
N N1 0.4754(4) 0.49985(11) 0.7163(2) 0.0217(5) Uani d . 1 . .
N N2 0.2877(3) 0.45702(14) 0.55959(19) 0.0257(5) Uani d D 1 . .
H H2 0.228(4) 0.4222(13) 0.514(2) 0.043(9) Uiso d D 1 . .
N N3 0.7904(3) 0.50045(10) 1.0498(2) 0.0201(5) Uani d . 1 . .
N N4 0.9606(3) 0.45734(13) 1.21030(19) 0.0219(5) Uani d D 1 . .
H H4 1.010(4) 0.4257(12) 1.2620(16) 0.025(8) Uiso d D 1 . .
N N5 -0.1639(3) 0.25410(13) 0.55457(19) 0.0275(5) Uani d . 1 . .
C C1 0.3998(4) 0.56352(16) 0.6500(2) 0.0242(6) Uani d . 1 . .
H H1 0.4245 0.6160 0.6694 0.029 Uiso calc R 1 . .
C C2 0.2853(4) 0.53782(17) 0.5535(2) 0.0267(6) Uani d . 1 . .
H H2A 0.2177 0.5685 0.4944 0.032 Uiso calc R 1 . .
C C3 0.4044(4) 0.43623(15) 0.6586(2) 0.0230(6) Uani d . 1 . .
C C4 0.4422(4) 0.35360(15) 0.6951(3) 0.0344(7) Uani d . 1 . .
H H4A 0.5512 0.3517 0.7592 0.052 Uiso calc R 1 . .
H H4B 0.4764 0.3235 0.6349 0.052 Uiso calc R 1 . .
H H4C 0.3236 0.3321 0.7150 0.052 Uiso calc R 1 . .
C C5 0.8772(4) 0.56384(16) 1.1123(2) 0.0232(6) Uani d . 1 . .
H H5 0.8652 0.6160 1.0893 0.028 Uiso calc R 1 . .
C C6 0.9816(4) 0.53821(16) 1.2118(2) 0.0243(6) Uani d . 1 . .
H H6 1.0535 0.5687 1.2698 0.029 Uiso calc R 1 . .
C C7 0.8427(3) 0.43705(16) 1.1119(2) 0.0206(6) Uani d . 1 . .
C C8 0.7814(4) 0.35502(14) 1.0811(2) 0.0318(7) Uani d . 1 . .
H H8A 0.6674 0.3552 1.0198 0.048 Uiso calc R 1 . .
H H8B 0.7466 0.3290 1.1447 0.048 Uiso calc R 1 . .
H H8C 0.8906 0.3277 1.0589 0.048 Uiso calc R 1 . .
H H11 0.192(5) 0.3164(18) 0.366(3) 0.089(16) Uiso d D 1 . .
H H12 0.029(4) 0.3258(17) 0.412(3) 0.052(11) Uiso d D 1 . .
H H21 0.517(2) 0.2499(19) 0.374(3) 0.060(11) Uiso d D 1 . .
H H22 0.392(5) 0.2426(19) 0.2737(10) 0.066(12) Uiso d D 1 . .

loop_
_atom_site_aniso_label
_atom_site_aniso_U_11
_atom_site_aniso_U_22
_atom_site_aniso_U_33
_atom_site_aniso_U_12
_atom_site_aniso_U_13
_atom_site_aniso_U_23
Ag1 0.01779(13) 0.02855(14) 0.01956(14) -0.00075(8) 0.00074(9) -0.00051(8)
O1 0.0306(10) 0.0386(11) 0.0230(11) -0.0041(9) 0.0001(8) -0.0002(8)
O2 0.0438(12) 0.0364(12) 0.0350(13) -0.0013(10) -0.0064(10) -0.0126(10)
O3 0.0549(14) 0.0491(13) 0.0362(13) -0.0194(11) 0.0157(11) -0.0026(10)
O1w 0.0270(11) 0.0253(11) 0.0268(11) 0.0008(9) 0.0038(9) 0.0015(8)
O2w 0.0280(11) 0.0296(11) 0.0276(12) 0.0012(9) 0.0001(9) -0.0027(9)
N1 0.0174(11) 0.0250(12) 0.0218(12) -0.0016(8) 0.0017(9) -0.0017(9)
N2 0.0221(12) 0.0310(14) 0.0230(13) 0.0004(10) 0.0023(10) -0.0050(11)
N3 0.0196(12) 0.0203(11) 0.0203(12) 0.0006(8) 0.0036(9) -0.0008(8)
N4 0.0223(12) 0.0226(12) 0.0204(12) 0.0018(10) 0.0037(10) 0.0034(10)
N5 0.0212(11) 0.0294(12) 0.0305(14) 0.0031(10) 0.0019(10) -0.0050(10)
C1 0.0249(14) 0.0219(14) 0.0254(15) 0.0006(11) 0.0038(12) 0.0017(11)
C2 0.0258(15) 0.0308(15) 0.0239(15) 0.0043(12) 0.0060(12) 0.0043(12)
C3 0.0171(13) 0.0274(14) 0.0251(15) -0.0001(11) 0.0056(11) -0.0034(11)
C4 0.0351(16) 0.0227(15) 0.0426(18) 0.0058(12) 0.0008(14) -0.0025(12)
C5 0.0247(15) 0.0183(13) 0.0258(16) -0.0015(10) 0.0033(12) -0.0043(11)
C6 0.0223(14) 0.0264(15) 0.0247(15) -0.0048(12) 0.0058(11) -0.0056(12)
C7 0.0167(13) 0.0229(14) 0.0242(15) 0.0025(10) 0.0088(11) 0.0005(11)
C8 0.0326(15) 0.0213(14) 0.0416(18) -0.0033(12) 0.0075(13) -0.0019(12)

loop_
_atom_type_symbol
_atom_type_description
_atom_type_scat_dispersion_real
_atom_type_scat_dispersion_imag
_atom_type_scat_source
C C 0.0033 0.0016 'International Tables Vol C Tables 4.2.6.8 and 6.1.1.4'
H H 0.0000 0.0000 'International Tables Vol C Tables 4.2.6.8 and 6.1.1.4'
N N 0.0061 0.0033 'International Tables Vol C Tables 4.2.6.8 and 6.1.1.4'
O O 0.0106 0.0060 'International Tables Vol C Tables 4.2.6.8 and 6.1.1.4'
Ag Ag -0.8971 1.1015 'International Tables Vol C Tables 4.2.6.8 and 6.1.1.4'

loop_
_geom_angle_atom_site_label_1
_geom_angle_atom_site_label_2
_geom_angle_atom_site_label_3
_geom_angle_site_symmetry_1
_geom_angle_site_symmetry_3
_geom_angle
_geom_angle_publ_flag
N1 Ag1 N3 . . 178.27(7) ?
H11 O1w H12 . . 106(4) ?
H21 O2w H22 . . 105(3) ?
C3 N1 C1 . . 106.2(2) ?
C3 N1 Ag1 . . 125.87(18) ?
C1 N1 Ag1 . . 127.32(17) ?
C3 N2 C2 . . 108.0(2) ?
C3 N2 H2 . . 121(2) ?
C2 N2 H2 . . 131(2) ?
C7 N3 C5 . . 106.7(2) ?
C7 N3 Ag1 . . 126.03(17) ?
C5 N3 Ag1 . . 126.92(16) ?
C7 N4 C6 . . 108.0(2) ?
C7 N4 H4 . . 125.1(18) ?
C6 N4 H4 . . 126.9(19) ?
O3 N5 O2 . . 120.2(2) ?
O3 N5 O1 . . 119.9(2) ?
O2 N5 O1 . . 119.9(2) ?
C2 C1 N1 . . 109.5(2) ?
C2 C1 H1 . . 125.3 ?
N1 C1 H1 . . 125.3 ?
C1 C2 N2 . . 106.3(2) ?
C1 C2 H2A . . 126.9 ?
N2 C2 H2A . . 126.9 ?
N1 C3 N2 . . 110.0(2) ?
N1 C3 C4 . . 126.5(2) ?
N2 C3 C4 . . 123.5(2) ?
C3 C4 H4A . . 109.5 ?
C3 C4 H4B . . 109.5 ?
H4A C4 H4B . . 109.5 ?
C3 C4 H4C . . 109.5 ?
H4A C4 H4C . . 109.5 ?
H4B C4 H4C . . 109.5 ?
C6 C5 N3 . . 109.3(2) ?
C6 C5 H5 . . 125.4 ?
N3 C5 H5 . . 125.4 ?
C5 C6 N4 . . 106.1(2) ?
C5 C6 H6 . . 127.0 ?
N4 C6 H6 . . 127.0 ?
N3 C7 N4 . . 109.9(2) ?
N3 C7 C8 . . 126.5(2) ?
N4 C7 C8 . . 123.6(2) ?
C7 C8 H8A . . 109.5 ?
C7 C8 H8B . . 109.5 ?
H8A C8 H8B . . 109.5 ?
C7 C8 H8C . . 109.5 ?
H8A C8 H8C . . 109.5 ?
H8B C8 H8C . . 109.5 ?

loop_
_geom_bond_atom_site_label_1
_geom_bond_atom_site_label_2
_geom_bond_site_symmetry_2
_geom_bond_distance
_geom_bond_publ_flag
Ag1 N1 . 2.090(2) ?
Ag1 N3 . 2.091(2) ?
O1 N5 . 1.260(3) ?
O2 N5 . 1.250(3) ?
O3 N5 . 1.238(3) ?
O1w H11 . 0.845(10) ?
O1w H12 . 0.848(10) ?
O2w H21 . 0.844(10) ?
O2w H22 . 0.842(10) ?
N1 C3 . 1.326(3) ?
N1 C1 . 1.385(3) ?
N2 C3 . 1.347(4) ?
N2 C2 . 1.377(4) ?
N2 H2 . 0.856(10) ?
N3 C7 . 1.323(3) ?
N3 C5 . 1.381(3) ?
N4 C7 . 1.342(3) ?
N4 C6 . 1.384(4) ?
N4 H4 . 0.844(10) ?
C1 C2 . 1.342(4) ?
C1 H1 . 0.9300 ?
C2 H2A . 0.9300 ?
C3 C4 . 1.481(4) ?
C4 H4A . 0.9600 ?
C4 H4B . 0.9600 ?
C4 H4C . 0.9600 ?
C5 C6 . 1.344(4) ?
C5 H5 . 0.9300 ?
C6 H6 . 0.9300 ?
C7 C8 . 1.483(3) ?
C8 H8A . 0.9600 ?
C8 H8B . 0.9600 ?
C8 H8C . 0.9600 ?

loop_
_geom_hbond_atom_site_label_D
_geom_hbond_atom_site_label_H
_geom_hbond_atom_site_label_A
_geom_hbond_site_symmetry_A
_geom_hbond_distance_DH
_geom_hbond_distance_HA
_geom_hbond_distance_DA
_geom_hbond_angle_DHA
_geom_hbond_publ_flag
N2 H2 O1w . 0.860(10) 1.990(10) 2.838(3) 169(3) yes
N4 H4 O1w 1_656 0.840(10) 1.990(10) 2.837(3) 178(3) yes
O1w H11 O2w . 0.850(10) 1.890(10) 2.726(3) 170(4) yes
O1w H12 O1 . 0.850(10) 1.990(10) 2.826(3) 171(3) yes
O2w H21 O1 1_655 0.840(10) 2.020(10) 2.867(3) 179(4) yes
O2w H22 O2 4_665 0.840(10) 2.15(2) 2.955(3) 159(3) yes

loop_
_geom_torsion_atom_site_label_1
_geom_torsion_atom_site_label_2
_geom_torsion_atom_site_label_3
_geom_torsion_atom_site_label_4
_geom_torsion_site_symmetry_1
_geom_torsion_site_symmetry_2
_geom_torsion_site_symmetry_3
_geom_torsion_site_symmetry_4
_geom_torsion
_geom_torsion_publ_flag
C3 N1 C1 C2 . . . . -0.2(3) ?
Ag1 N1 C1 C2 . . . . -171.9(2) ?
N1 C1 C2 N2 . . . . 0.4(3) ?
C3 N2 C2 C1 . . . . -0.5(3) ?
C1 N1 C3 N2 . . . . -0.1(3) ?
Ag1 N1 C3 N2 . . . . 171.74(19) ?
C1 N1 C3 C4 . . . . -179.5(3) ?
Ag1 N1 C3 C4 . . . . -7.7(4) ?
C2 N2 C3 N1 . . . . 0.4(3) ?
C2 N2 C3 C4 . . . . 179.8(2) ?
C7 N3 C5 C6 . . . . 0.1(3) ?
Ag1 N3 C5 C6 . . . . -173.71(19) ?
N3 C5 C6 N4 . . . . 0.5(3) ?
C7 N4 C6 C5 . . . . -1.0(3) ?
C5 N3 C7 N4 . . . . -0.8(3) ?
Ag1 N3 C7 N4 . . . . 173.13(18) ?
C5 N3 C7 C8 . . . . 178.6(2) ?
Ag1 N3 C7 C8 . . . . -7.5(4) ?
C6 N4 C7 N3 . . . . 1.1(3) ?
C6 N4 C7 C8 . . . . -178.2(2) ?
